data_7208798
loop_
_publ_author_name
'Xu, Wen-yuan'
'Tian, Xiao-zhao'
'Feng, Xue-feng'
'Huang, Hai-xiao'
'Sun, Gong-ming'
'Song, Yu-mei'
'Luo, Feng'

_publ_section_title
;
 Three new acylamide ligands formed in situ and their application in
 constructing metal--organic frameworks
;
_journal_issue 24
_journal_name_full CrystEngComm
_journal_page_first 8418
_journal_paper_doi 10.1039/c2ce26034d
_journal_volume 14
_journal_year 2012
_chemical_formula_sum 'C34 H22 N4 O6 Zn'
_chemical_formula_weight 647.93
_chemical_name_systematic
;
?
;
_space_group_IT_number 78
_symmetry_cell_setting tetragonal
_symmetry_space_group_name_Hall 'P 4cw'
_symmetry_space_group_name_H-M 'P 43'
_atom_sites_solution_hydrogens geom
_atom_sites_solution_primary direct
_atom_sites_solution_secondary difmap
_audit_creation_method SHELXL-97
_cell_angle_alpha 90.00
_cell_angle_beta 90.00
_cell_angle_gamma 90.00
_cell_formula_units_Z 4
_cell_length_a 9.43630(10)
_cell_length_b 9.43630(10)
_cell_length_c 33.2595(6)
_cell_measurement_reflns_used 4849
_cell_measurement_temperature 296(2)
_cell_measurement_theta_max 27.23
_cell_measurement_theta_min 2.48
_cell_volume 2961.55(7)
_computing_cell_refinement 'Bruker SMART'
_computing_data_collection 'Bruker SMART'
_computing_data_reduction 'Bruker SAINT'
_computing_molecular_graphics 'Bruker SHELXTL'
_computing_publication_material 'Bruker SHELXTL'
_computing_structure_refinement 'SHELXL-97 (Sheldrick, 1997)'
_computing_structure_solution 'SHELXS-97 (Sheldrick, 1990)'
_diffrn_ambient_temperature 296(2)
_diffrn_measured_fraction_theta_full 0.999
_diffrn_measured_fraction_theta_max 0.999
_diffrn_measurement_device_type 'CCD area detector'
_diffrn_measurement_method 'phi and omega scans'
_diffrn_radiation_monochromator graphite
_diffrn_radiation_source 'fine-focus sealed tube'
_diffrn_radiation_type MoK\a
_diffrn_radiation_wavelength 0.71073
_diffrn_reflns_av_R_equivalents 0.0344
_diffrn_reflns_av_sigmaI/netI 0.0596
_diffrn_reflns_limit_h_max 11
_diffrn_reflns_limit_h_min -10
_diffrn_reflns_limit_k_max 11
_diffrn_reflns_limit_k_min -10
_diffrn_reflns_limit_l_max 37
_diffrn_reflns_limit_l_min -39
_diffrn_reflns_number 11242
_diffrn_reflns_theta_full 24.98
_diffrn_reflns_theta_max 24.98
_diffrn_reflns_theta_min 2.24
_exptl_absorpt_coefficient_mu 0.883
_exptl_absorpt_correction_T_max 0.8789
_exptl_absorpt_correction_T_min 0.7776
_exptl_absorpt_correction_type multi-scan
_exptl_crystal_colour PINK
_exptl_crystal_density_diffrn 1.453
_exptl_crystal_density_method 'not measured'
_exptl_crystal_description block
_exptl_crystal_F_000 1328
_exptl_crystal_size_max 0.30
_exptl_crystal_size_mid 0.26
_exptl_crystal_size_min 0.15
_refine_diff_density_max 0.204
_refine_diff_density_min -0.220
_refine_diff_density_rms 0.040
_refine_ls_abs_structure_details 'Flack H D (1983), Acta Cryst. A39, 876-881'
_refine_ls_abs_structure_Flack 0.017(10)
_refine_ls_extinction_method none
_refine_ls_goodness_of_fit_ref 1.079
_refine_ls_hydrogen_treatment mixed
_refine_ls_matrix_type full
_refine_ls_number_parameters 414
_refine_ls_number_reflns 4976
_refine_ls_number_restraints 3
_refine_ls_restrained_S_all 1.079
_refine_ls_R_factor_all 0.0458
_refine_ls_R_factor_gt 0.0382
_refine_ls_shift/su_max 0.000
_refine_ls_shift/su_mean 0.000
_refine_ls_structure_factor_coef Fsqd
_refine_ls_weighting_details 'calc w=1/[\s^2^(Fo^2^)+(0.0170P)^2^+0.0000P] where P=(Fo^2^+2Fc^2^)/3'
_refine_ls_weighting_scheme calc
_refine_ls_wR_factor_gt 0.0661
_refine_ls_wR_factor_ref 0.0707
_reflns_number_gt 4468
_reflns_number_total 4976
_reflns_threshold_expression >2sigma(I)
_cod_data_source_file c2ce26034d.txt
_cod_data_source_block 2
_cod_depositor_comments
;
The following automatic conversions were performed:

'_symmetry_cell_setting' value 'Tetragonal' changed to 'tetragonal'
according to /home/saulius/struct/CIF-dictionaries/cif_core.dic
dictionary named 'cif_core.dic' version 2.4.2 from
2011-04-26.

'_exptl_absorpt_correction_type' value 'MULTI-SCAN'
changed to 'multi-scan' according to
/home/saulius/struct/CIF-dictionaries/cif_core.dic dictionary named
'cif_core.dic' version 2.4.2 from 2011-04-26.

Automatic conversion script
Id: cif_fix_values 1891 2012-01-12 08:04:46Z andrius 
;
_cod_original_sg_symbol_H-M P43
_cod_database_code 7208798

loop_
_symmetry_equiv_pos_as_xyz
'x, y, z'
'-y, x, z+3/4'
'-x, -y, z+1/2'
'y, -x, z+1/4'

loop_
_atom_site_label
_atom_site_type_symbol
_atom_site_fract_x
_atom_site_fract_y
_atom_site_fract_z
_atom_site_U_iso_or_equiv
_atom_site_adp_type
_atom_site_occupancy
_atom_site_symmetry_multiplicity
_atom_site_calc_flag
_atom_site_refinement_flags
C1 C 0.0331(4) 0.2324(4) 0.96351(12) 0.0421(9) Uani 1 1 d .
C2 C 1.1445(4) 0.6961(3) 0.93316(11) 0.0402(9) Uani 1 1 d .
C3 C 0.8936(4) 0.6624(4) 0.95136(11) 0.0407(9) Uani 1 1 d .
C4 C 0.4432(4) 0.2469(4) 0.94083(12) 0.0381(9) Uani 1 1 d .
C5 C -0.0851(4) 0.1893(3) 0.99164(11) 0.0375(8) Uani 1 1 d .
C6 C -0.6847(4) -0.0358(4) 1.05228(10) 0.0375(8) Uani 1 1 d .
C7 C -0.2978(4) 0.0511(4) 0.99896(11) 0.0422(9) Uani 1 1 d .
H7 H -0.3664 -0.0061 0.9871 0.051 Uiso 1 1 calc R
C8 C -0.2025(4) 0.1690(4) 1.05731(11) 0.0403(9) Uani 1 1 d .
C9 C 0.5606(4) 0.3527(3) 0.94693(11) 0.0345(8) Uani 1 1 d .
C10 C -0.0908(4) 0.2257(4) 1.03318(11) 0.0393(9) Uani 1 1 d .
C11 C -0.1868(4) 0.1017(4) 0.97563(11) 0.0413(9) Uani 1 1 d .
H11 H -0.1811 0.0758 0.9487 0.050 Uiso 1 1 calc R
C12 C -0.4296(4) 0.0219(4) 1.06216(11) 0.0421(9) Uani 1 1 d .
C13 C 0.6841(4) 0.5379(4) 0.98522(11) 0.0436(9) Uani 1 1 d .
C14 C 0.5711(4) 0.4362(4) 0.98255(11) 0.0405(9) Uani 1 1 d .
C15 C 0.7710(4) 0.4620(4) 0.92034(12) 0.0455(10) Uani 1 1 d .
H15 H 0.8388 0.4663 0.9001 0.055 Uiso 1 1 calc R
C16 C 1.1370(4) 0.8364(3) 0.92225(11) 0.0397(9) Uani 1 1 d .
H16 H 1.0494 0.8814 0.9225 0.048 Uiso 1 1 calc R
C17 C 0.0108(5) 0.3348(5) 1.09266(14) 0.0674(13) Uani 1 1 d .
H17 H 0.0811 0.3893 1.1047 0.081 Uiso 1 1 calc R
C18 C 0.7835(4) 0.5467(3) 0.95303(11) 0.0382(9) Uani 1 1 d .
C19 C -0.9177(4) -0.1017(4) 1.03128(12) 0.0504(10) Uani 1 1 d .
H19 H -0.9881 -0.1062 1.0118 0.061 Uiso 1 1 calc R
C20 C -0.3085(4) 0.0835(4) 1.03878(11) 0.0385(9) Uani 1 1 d .
C21 C 0.6561(4) 0.3673(4) 0.91683(11) 0.0441(9) Uani 1 1 d .
H21 H 0.6457 0.3141 0.8935 0.053 Uiso 1 1 calc R
C22 C 1.3766(4) 0.8472(4) 0.91066(17) 0.0678(14) Uani 1 1 d .
H22 H 1.4565 0.8987 0.9033 0.081 Uiso 1 1 calc R
C23 C -0.7892(4) -0.0405(4) 1.02306(11) 0.0483(10) Uani 1 1 d .
H23 H -0.7721 -0.0020 0.9978 0.058 Uiso 1 1 calc R
C24 C 0.4740(5) 0.4293(5) 1.01465(13) 0.0633(13) Uani 1 1 d .
H24 H 0.4002 0.3641 1.0136 0.076 Uiso 1 1 calc R
C25 C -0.2014(4) 0.1971(4) 1.09915(12) 0.0517(10) Uani 1 1 d .
H25 H -0.2728 0.1603 1.1153 0.062 Uiso 1 1 calc R
C26 C -0.9398(4) -0.1565(4) 1.06916(11) 0.0463(10) Uani 1 1 d .
H26 H -1.0270 -0.1976 1.0750 0.056 Uiso 1 1 calc R
C27 C 1.2736(4) 0.6297(4) 0.93228(16) 0.0750(15) Uani 1 1 d .
H27 H 1.2821 0.5347 0.9393 0.090 Uiso 1 1 calc R
C28 C 0.0136(4) 0.3114(4) 1.05214(14) 0.0566(12) Uani 1 1 d .
H28 H 0.0849 0.3522 1.0367 0.068 Uiso 1 1 calc R
C29 C 0.6925(5) 0.6242(5) 1.01942(13) 0.0678(13) Uani 1 1 d .
H29 H 0.7652 0.6904 1.0215 0.081 Uiso 1 1 calc R
C30 C -0.7152(4) -0.0938(4) 1.08951(12) 0.0421(9) Uani 1 1 d .
H30 H -0.6461 -0.0919 1.1094 0.051 Uiso 1 1 calc R
C31 C 1.3915(5) 0.7078(5) 0.9206(2) 0.091(2) Uani 1 1 d .
H31 H 1.4803 0.6651 0.9197 0.109 Uiso 1 1 calc R
C32 C -0.0976(5) 0.2769(5) 1.11584(15) 0.0661(13) Uani 1 1 d .
H32 H -0.0988 0.2933 1.1434 0.079 Uiso 1 1 calc R
C33 C 0.4857(6) 0.5154(6) 1.04700(16) 0.0909(19) Uani 1 1 d .
H33 H 0.4194 0.5096 1.0676 0.109 Uiso 1 1 calc R
C34 C 0.5961(6) 0.6125(6) 1.04963(15) 0.095(2) Uani 1 1 d .
H34 H 0.6040 0.6700 1.0722 0.114 Uiso 1 1 calc R
N1 N -0.8415(3) -0.1528(3) 1.09776(9) 0.0363(7) Uani 1 1 d .
N2 N -0.5553(3) 0.0284(4) 1.04224(10) 0.0463(8) Uani 1 1 d D
H1 H -0.556(4) 0.081(3) 1.0215(8) 0.042(11) Uiso 1 1 d D
N3 N 1.2525(3) 0.9110(3) 0.91113(9) 0.0412(7) Uani 1 1 d .
N4 N 1.0252(3) 0.6158(3) 0.94380(11) 0.0467(8) Uani 1 1 d D
H2 H 1.036(4) 0.532(2) 0.9519(12) 0.057(13) Uiso 1 1 d D
O1 O 0.0609(3) 0.1413(3) 0.93664(8) 0.0558(7) Uani 1 1 d .
O2 O 0.0969(3) 0.3453(3) 0.96708(11) 0.0631(8) Uani 1 1 d .
O3 O -0.4175(3) -0.0316(3) 1.09559(8) 0.0574(8) Uani 1 1 d .
O4 O 0.3923(2) 0.2436(2) 0.90509(8) 0.0492(6) Uani 1 1 d .
O5 O 0.3993(3) 0.1688(3) 0.96767(9) 0.0544(7) Uani 1 1 d .
O6 O 0.8604(3) 0.7874(3) 0.95416(9) 0.0571(8) Uani 1 1 d .
Zn1 Zn 0.22623(4) 0.12402(4) 0.904149(13) 0.03485(10) Uani 1 1 d .

loop_
_atom_site_aniso_label
_atom_site_aniso_U_11
_atom_site_aniso_U_22
_atom_site_aniso_U_33
_atom_site_aniso_U_23
_atom_site_aniso_U_13
_atom_site_aniso_U_12
C1 0.034(2) 0.037(2) 0.056(3) 0.006(2) 0.0006(19) 0.0038(16)
C2 0.038(2) 0.0279(19) 0.055(2) 0.0088(18) -0.0078(19) -0.0090(15)
C3 0.043(2) 0.030(2) 0.048(2) 0.0068(18) -0.0077(19) -0.0125(16)
C4 0.030(2) 0.035(2) 0.049(2) 0.0008(18) -0.0063(18) -0.0102(15)
C5 0.035(2) 0.0311(19) 0.046(2) 0.0026(17) 0.0089(18) 0.0021(14)
C6 0.037(2) 0.042(2) 0.0330(19) 0.0091(17) 0.0030(17) -0.0043(16)
C7 0.035(2) 0.051(2) 0.040(2) 0.004(2) 0.0005(18) -0.0111(16)
C8 0.041(2) 0.038(2) 0.042(2) -0.0013(18) 0.0023(18) -0.0004(16)
C9 0.0315(19) 0.0327(19) 0.039(2) 0.0057(17) -0.0033(17) -0.0072(14)
C10 0.036(2) 0.036(2) 0.046(2) -0.0046(18) 0.0001(18) -0.0012(15)
C11 0.040(2) 0.045(2) 0.039(2) 0.0029(18) 0.0067(18) -0.0051(16)
C12 0.037(2) 0.050(2) 0.040(2) 0.0030(19) 0.0016(18) -0.0026(17)
C13 0.047(2) 0.040(2) 0.044(2) 0.0008(18) -0.0036(19) -0.0114(16)
C14 0.039(2) 0.043(2) 0.039(2) 0.0035(18) -0.0007(18) -0.0125(16)
C15 0.048(2) 0.041(2) 0.047(2) 0.0040(19) 0.0064(19) -0.0159(17)
C16 0.036(2) 0.0319(19) 0.051(2) 0.0067(18) -0.0068(18) -0.0075(14)
C17 0.063(3) 0.069(3) 0.070(3) -0.026(3) -0.009(3) -0.022(2)
C18 0.036(2) 0.034(2) 0.045(2) 0.0021(18) -0.0089(18) -0.0085(15)
C19 0.048(2) 0.061(3) 0.042(2) 0.011(2) -0.009(2) -0.0139(19)
C20 0.034(2) 0.042(2) 0.039(2) 0.0035(18) 0.0023(17) -0.0026(15)
C21 0.046(2) 0.042(2) 0.045(2) 0.0006(18) -0.0054(18) -0.0195(17)
C22 0.034(2) 0.049(2) 0.120(4) 0.027(3) 0.011(3) -0.0044(17)
C23 0.051(3) 0.057(3) 0.037(2) 0.017(2) -0.006(2) -0.011(2)
C24 0.072(3) 0.065(3) 0.052(3) -0.004(2) 0.019(3) -0.027(2)
C25 0.045(2) 0.066(3) 0.044(2) -0.008(2) 0.003(2) -0.007(2)
C26 0.036(2) 0.057(3) 0.045(2) 0.013(2) -0.0005(19) -0.0113(18)
C27 0.050(3) 0.043(3) 0.131(5) 0.036(3) 0.006(3) -0.001(2)
C28 0.045(2) 0.051(3) 0.074(3) -0.008(2) 0.006(2) -0.0135(19)
C29 0.086(4) 0.069(3) 0.049(3) -0.014(2) 0.003(3) -0.032(3)
C30 0.034(2) 0.051(2) 0.041(2) 0.007(2) -0.0043(19) -0.0021(17)
C31 0.045(3) 0.057(3) 0.172(6) 0.034(3) 0.019(3) 0.003(2)
C32 0.069(3) 0.069(3) 0.060(3) -0.017(3) -0.001(3) -0.009(2)
C33 0.105(5) 0.095(4) 0.072(3) -0.025(3) 0.039(3) -0.042(3)
C34 0.130(5) 0.098(4) 0.057(3) -0.032(3) 0.021(3) -0.049(4)
N1 0.0323(16) 0.0398(17) 0.0369(17) 0.0021(15) 0.0015(14) 0.0003(13)
N2 0.0375(18) 0.061(2) 0.0406(19) 0.0203(17) -0.0002(16) -0.0111(16)
N3 0.0377(17) 0.0381(17) 0.048(2) 0.0090(15) -0.0030(16) -0.0080(12)
N4 0.0377(19) 0.0302(18) 0.072(2) 0.0109(18) -0.0041(18) -0.0143(14)
O1 0.0534(17) 0.0635(19) 0.0506(16) -0.0095(16) 0.0155(14) -0.0170(14)
O2 0.0519(17) 0.0381(16) 0.099(2) 0.0108(16) 0.0192(17) -0.0067(13)
O3 0.0445(17) 0.086(2) 0.0418(16) 0.0207(17) -0.0050(14) -0.0131(15)
O4 0.0463(15) 0.0613(16) 0.0400(14) 0.0056(16) -0.0043(15) -0.0261(12)
O5 0.0521(17) 0.0575(18) 0.0536(17) 0.0258(15) -0.0102(14) -0.0243(13)
O6 0.0515(17) 0.0324(15) 0.087(2) 0.0044(15) 0.0005(16) -0.0116(12)
Zn1 0.0352(2) 0.0340(2) 0.03538(19) 0.0070(2) -0.0020(2) -0.00938(17)

loop_
_atom_type_symbol
_atom_type_description
_atom_type_scat_dispersion_real
_atom_type_scat_dispersion_imag
_atom_type_scat_source
C C 0.0033 0.0016 'International Tables Vol C Tables 4.2.6.8 and 6.1.1.4'
H H 0.0000 0.0000 'International Tables Vol C Tables 4.2.6.8 and 6.1.1.4'
O O 0.0106 0.0060 'International Tables Vol C Tables 4.2.6.8 and 6.1.1.4'
N N 0.0061 0.0033 'International Tables Vol C Tables 4.2.6.8 and 6.1.1.4'
Zn Zn 0.2839 1.4301 'International Tables Vol C Tables 4.2.6.8 and 6.1.1.4'

loop_
_geom_angle_atom_site_label_1
_geom_angle_atom_site_label_2
_geom_angle_atom_site_label_3
_geom_angle
_geom_angle_site_symmetry_1
_geom_angle_site_symmetry_3
O2 C1 O1 123.7(4) . .
O2 C1 C5 122.3(4) . .
O1 C1 C5 114.0(3) . .
C27 C2 C16 118.7(3) . .
C27 C2 N4 118.1(3) . .
C16 C2 N4 123.1(3) . .
O6 C3 N4 124.6(3) . .
O6 C3 C18 121.2(3) . .
N4 C3 C18 114.1(3) . .
O5 C4 O4 122.2(3) . .
O5 C4 C9 123.2(3) . .
O4 C4 C9 114.6(3) . .
C11 C5 C10 119.6(3) . .
C11 C5 C1 115.9(3) . .
C10 C5 C1 124.3(3) . .
C30 C6 C23 117.8(3) . .
C30 C6 N2 124.4(3) . .
C23 C6 N2 117.8(3) . .
C20 C7 C11 121.5(4) . .
C20 C7 H7 119.3 . .
C11 C7 H7 119.3 . .
C25 C8 C20 122.4(3) . .
C25 C8 C10 118.5(3) . .
C20 C8 C10 119.1(3) . .
C21 C9 C14 120.8(3) . .
C21 C9 C4 117.2(3) . .
C14 C9 C4 122.0(3) . .
C28 C10 C5 122.7(3) . .
C28 C10 C8 118.3(4) . .
C5 C10 C8 118.9(3) . .
C5 C11 C7 121.2(3) . .
C5 C11 H11 119.4 . .
C7 C11 H11 119.4 . .
O3 C12 N2 122.8(3) . .
O3 C12 C20 124.0(3) . .
N2 C12 C20 113.3(3) . .
C29 C13 C18 122.6(3) . .
C29 C13 C14 118.7(4) . .
C18 C13 C14 118.7(3) . .
C24 C14 C9 124.0(3) . .
C24 C14 C13 117.8(4) . .
C9 C14 C13 118.1(3) . .
C18 C15 C21 120.5(4) . .
C18 C15 H15 119.8 . .
C21 C15 H15 119.8 . .
N3 C16 C2 122.3(3) . .
N3 C16 H16 118.9 . .
C2 C16 H16 118.9 . .
C28 C17 C32 119.8(4) . .
C28 C17 H17 120.1 . .
C32 C17 H17 120.1 . .
C15 C18 C13 120.8(3) . .
C15 C18 C3 117.2(3) . .
C13 C18 C3 121.5(3) . .
C23 C19 C26 118.3(4) . .
C23 C19 H19 120.8 . .
C26 C19 H19 120.8 . .
C7 C20 C8 119.6(3) . .
C7 C20 C12 118.3(3) . .
C8 C20 C12 122.0(3) . .
C9 C21 C15 121.0(3) . .
C9 C21 H21 119.5 . .
C15 C21 H21 119.5 . .
N3 C22 C31 122.0(4) . .
N3 C22 H22 119.0 . .
C31 C22 H22 119.0 . .
C19 C23 C6 120.2(3) . .
C19 C23 H23 119.9 . .
C6 C23 H23 119.9 . .
C33 C24 C14 121.5(4) . .
C33 C24 H24 119.3 . .
C14 C24 H24 119.3 . .
C32 C25 C8 120.8(4) . .
C32 C25 H25 119.6 . .
C8 C25 H25 119.6 . .
N1 C26 C19 122.6(3) . .
N1 C26 H26 118.7 . .
C19 C26 H26 118.7 . .
C2 C27 C31 118.4(4) . .
C2 C27 H27 120.8 . .
C31 C27 H27 120.8 . .
C17 C28 C10 121.1(4) . .
C17 C28 H28 119.5 . .
C10 C28 H28 119.5 . .
C34 C29 C13 121.0(4) . .
C34 C29 H29 119.5 . .
C13 C29 H29 119.5 . .
N1 C30 C6 122.1(3) . .
N1 C30 H30 119.0 . .
C6 C30 H30 119.0 . .
C22 C31 C27 119.8(4) . .
C22 C31 H31 120.1 . .
C27 C31 H31 120.1 . .
C25 C32 C17 121.5(4) . .
C25 C32 H32 119.2 . .
C17 C32 H32 119.2 . .
C24 C33 C34 120.5(5) . .
C24 C33 H33 119.8 . .
C34 C33 H33 119.8 . .
C29 C34 C33 120.5(4) . .
C29 C34 H34 119.7 . .
C33 C34 H34 119.7 . .
C26 N1 C30 118.9(3) . .
C26 N1 Zn1 122.8(2) . 4_455
C30 N1 Zn1 118.2(2) . 4_455
C12 N2 C6 128.6(3) . .
C12 N2 H1 115(2) . .
C6 N2 H1 116(2) . .
C22 N3 C16 118.9(3) . .
C22 N3 Zn1 123.9(2) . 1_665
C16 N3 Zn1 116.6(2) . 1_665
C3 N4 C2 127.8(3) . .
C3 N4 H2 111(3) . .
C2 N4 H2 120(3) . .
C1 O1 Zn1 128.9(2) . .
C4 O4 Zn1 109.5(2) . .
O1 Zn1 O4 127.24(12) . .
O1 Zn1 N1 103.38(12) . 2_564
O4 Zn1 N1 101.47(11) . 2_564
O1 Zn1 N3 96.86(12) . 1_445
O4 Zn1 N3 118.40(11) . 1_445
N1 Zn1 N3 107.78(12) 2_564 1_445

loop_
_geom_bond_atom_site_label_1
_geom_bond_atom_site_label_2
_geom_bond_distance
_geom_bond_site_symmetry_2
C1 O2 1.229(4) .
C1 O1 1.268(4) .
C1 C5 1.512(5) .
C2 C27 1.371(5) .
C2 C16 1.374(4) .
C2 N4 1.403(4) .
C3 O6 1.224(4) .
C3 N4 1.341(5) .
C3 C18 1.508(4) .
C4 O5 1.229(4) .
C4 O4 1.283(4) .
C4 C9 1.505(4) .
C5 C11 1.374(5) .
C5 C10 1.424(5) .
C6 C30 1.384(5) .
C6 C23 1.385(5) .
C6 N2 1.403(4) .
C7 C20 1.363(5) .
C7 C11 1.388(5) .
C7 H7 0.9300 .
C8 C25 1.417(5) .
C8 C20 1.426(5) .
C8 C10 1.428(5) .
C9 C21 1.354(5) .
C9 C14 1.426(5) .
C10 C28 1.423(5) .
C11 H11 0.9300 .
C12 O3 1.227(4) .
C12 N2 1.360(4) .
C12 C20 1.499(5) .
C13 C29 1.401(5) .
C13 C18 1.426(5) .
C13 C14 1.438(5) .
C14 C24 1.408(5) .
C15 C18 1.355(5) .
C15 C21 1.410(4) .
C15 H15 0.9300 .
C16 N3 1.349(4) .
C16 H16 0.9300 .
C17 C28 1.366(6) .
C17 C32 1.393(6) .
C17 H17 0.9300 .
C19 C23 1.370(5) .
C19 C26 1.378(5) .
C19 H19 0.9300 .
C21 H21 0.9300 .
C22 N3 1.317(4) .
C22 C31 1.364(5) .
C22 H22 0.9300 .
C23 H23 0.9300 .
C24 C33 1.353(6) .
C24 H24 0.9300 .
C25 C32 1.354(6) .
C25 H25 0.9300 .
C26 N1 1.329(4) .
C26 H26 0.9300 .
C27 C31 1.390(6) .
C27 H27 0.9300 .
C28 H28 0.9300 .
C29 C34 1.360(6) .
C29 H29 0.9300 .
C30 N1 1.344(4) .
C30 H30 0.9300 .
C31 H31 0.9300 .
C32 H32 0.9300 .
C33 C34 1.390(7) .
C33 H33 0.9300 .
C34 H34 0.9300 .
N1 Zn1 2.026(3) 4_455
N2 H1 0.853(18) .
N3 Zn1 2.039(3) 1_665
N4 H2 0.840(19) .
O1 Zn1 1.905(3) .
O4 Zn1 1.931(2) .
Zn1 N1 2.026(3) 2_564
Zn1 N3 2.039(3) 1_445

loop_
_geom_torsion_atom_site_label_1
_geom_torsion_atom_site_label_2
_geom_torsion_atom_site_label_3
_geom_torsion_atom_site_label_4
_geom_torsion
_geom_torsion_site_symmetry_4
O2 C1 C5 C11 151.4(4) .
O1 C1 C5 C11 -29.6(5) .
O2 C1 C5 C10 -33.0(6) .
O1 C1 C5 C10 146.0(3) .
O5 C4 C9 C21 140.2(4) .
O4 C4 C9 C21 -39.5(5) .
O5 C4 C9 C14 -40.5(5) .
O4 C4 C9 C14 139.8(3) .
C11 C5 C10 C28 177.6(4) .
C1 C5 C10 C28 2.2(6) .
C11 C5 C10 C8 0.4(5) .
C1 C5 C10 C8 -175.0(3) .
C25 C8 C10 C28 -1.9(5) .
C20 C8 C10 C28 179.6(3) .
C25 C8 C10 C5 175.4(4) .
C20 C8 C10 C5 -3.1(5) .
C10 C5 C11 C7 2.0(5) .
C1 C5 C11 C7 177.8(3) .
C20 C7 C11 C5 -1.6(6) .
C21 C9 C14 C24 178.5(4) .
C4 C9 C14 C24 -0.8(6) .
C21 C9 C14 C13 1.2(5) .
C4 C9 C14 C13 -178.0(3) .
C29 C13 C14 C24 0.3(6) .
C18 C13 C14 C24 -179.9(4) .
C29 C13 C14 C9 177.7(4) .
C18 C13 C14 C9 -2.5(5) .
C27 C2 C16 N3 -0.7(6) .
N4 C2 C16 N3 -178.3(4) .
C21 C15 C18 C13 2.6(6) .
C21 C15 C18 C3 -169.5(3) .
C29 C13 C18 C15 -179.6(4) .
C14 C13 C18 C15 0.6(5) .
C29 C13 C18 C3 -7.8(6) .
C14 C13 C18 C3 172.4(3) .
O6 C3 C18 C15 119.2(4) .
N4 C3 C18 C15 -56.3(5) .
O6 C3 C18 C13 -52.8(5) .
N4 C3 C18 C13 131.7(4) .
C11 C7 C20 C8 -1.2(6) .
C11 C7 C20 C12 -178.5(3) .
C25 C8 C20 C7 -174.9(4) .
C10 C8 C20 C7 3.5(5) .
C25 C8 C20 C12 2.3(6) .
C10 C8 C20 C12 -179.3(3) .
O3 C12 C20 C7 135.1(4) .
N2 C12 C20 C7 -43.7(5) .
O3 C12 C20 C8 -42.2(6) .
N2 C12 C20 C8 139.1(4) .
C14 C9 C21 C15 2.0(5) .
C4 C9 C21 C15 -178.7(3) .
C18 C15 C21 C9 -4.0(6) .
C26 C19 C23 C6 0.6(6) .
C30 C6 C23 C19 -0.3(6) .
N2 C6 C23 C19 -179.9(4) .
C9 C14 C24 C33 -177.1(5) .
C13 C14 C24 C33 0.2(7) .
C20 C8 C25 C32 178.9(4) .
C10 C8 C25 C32 0.5(6) .
C23 C19 C26 N1 -0.4(6) .
C16 C2 C27 C31 0.5(7) .
N4 C2 C27 C31 178.2(5) .
C32 C17 C28 C10 -1.5(7) .
C5 C10 C28 C17 -174.7(4) .
C8 C10 C28 C17 2.5(6) .
C18 C13 C29 C34 -179.8(5) .
C14 C13 C29 C34 0.0(7) .
C23 C6 C30 N1 -0.3(6) .
N2 C6 C30 N1 179.2(3) .
N3 C22 C31 C27 -0.9(9) .
C2 C27 C31 C22 0.3(9) .
C8 C25 C32 C17 0.4(7) .
C28 C17 C32 C25 0.0(7) .
C14 C24 C33 C34 -0.9(9) .
C13 C29 C34 C33 -0.7(9) .
C24 C33 C34 C29 1.1(9) .
C19 C26 N1 C30 -0.2(6) .
C19 C26 N1 Zn1 177.6(3) 4_455
C6 C30 N1 C26 0.5(6) .
C6 C30 N1 Zn1 -177.4(3) 4_455
O3 C12 N2 C6 -8.6(6) .
C20 C12 N2 C6 170.1(3) .
C30 C6 N2 C12 14.7(6) .
C23 C6 N2 C12 -165.8(4) .
C31 C22 N3 C16 0.7(7) .
C31 C22 N3 Zn1 171.2(4) 1_665
C2 C16 N3 C22 0.1(6) .
C2 C16 N3 Zn1 -171.1(3) 1_665
O6 C3 N4 C2 -8.0(7) .
C18 C3 N4 C2 167.3(4) .
C27 C2 N4 C3 171.0(4) .
C16 C2 N4 C3 -11.4(6) .
O2 C1 O1 Zn1 16.8(6) .
C5 C1 O1 Zn1 -162.2(2) .
O5 C4 O4 Zn1 8.6(4) .
C9 C4 O4 Zn1 -171.7(2) .
C1 O1 Zn1 O4 0.3(4) .
C1 O1 Zn1 N1 -115.6(3) 2_564
C1 O1 Zn1 N3 134.2(3) 1_445
C4 O4 Zn1 O1 55.7(3) .
C4 O4 Zn1 N1 172.5(2) 2_564
C4 O4 Zn1 N3 -69.8(3) 1_445
